data_4514401
loop_
_publ_author_name
'Paul, Bhaskar'
'Shee, Sujan'
'Panja, Dibyajyoti'
'Chakrabarti, Kaushik'
'Kundu, Sabuj'

_publ_section_title
;
 Direct Synthesis of N,N-Dimethylated and \b-Methyl N,N-Dimethylated
 Amines from Nitriles Using Methanol: Experimental and Computational
 Studies
;
_journal_issue 4
_journal_name_full 'ACS Catalysis'
_journal_page_first 2890
_journal_paper_doi 10.1021/acscatal.8b00021
_journal_volume 8
_journal_year 2018
_chemical_formula_moiety 'C54 H43 Cl N3 P2 Ru, F6 P, C H2 Cl2, C6 H6'
_chemical_formula_sum 'C61 H51 Cl3 F6 N3 P3 Ru'
_chemical_formula_weight 1240.44
_space_group_crystal_system monoclinic
_space_group_IT_number 14
_space_group_name_Hall '-P 2ybc'
_space_group_name_H-M_alt 'P 1 21/c 1'
_symmetry_Int_Tables_number 14
_symmetry_space_group_name_Hall '-P 2ybc'
_symmetry_space_group_name_H-M 'P 1 21/c 1'
_atom_sites_solution_primary direct
_audit_creation_date 2017-11-02
_audit_creation_method
;
Olex2 1.2
(compiled 2017.01.04 svn.r3372 for OlexSys, GUI svn.r5381)
;
_cell_angle_alpha 90
_cell_angle_beta 95.922(2)
_cell_angle_gamma 90
_cell_formula_units_Z 4
_cell_length_a 10.0272(6)
_cell_length_b 23.3260(13)
_cell_length_c 22.7595(12)
_cell_measurement_reflns_used 9967
_cell_measurement_temperature 100
_cell_measurement_theta_max 25.31
_cell_measurement_theta_min 2.22
_cell_volume 5294.9(5)
_computing_cell_refinement 'SAINT v8.34A (Bruker, 2013)'
_computing_data_reduction 'SAINT v8.34A (Bruker, 2013)'
_computing_molecular_graphics 'Olex2 (Dolomanov et al., 2009)'
_computing_publication_material 'Olex2 (Dolomanov et al., 2009)'
_computing_structure_refinement 'olex2.refine (Bourhis et al., 2015)'
_computing_structure_solution 'SIR2004 (Burla et al., 2007)'
_diffrn_ambient_temperature 100
_diffrn_measured_fraction_theta_full 0.9975
_diffrn_measured_fraction_theta_max 0.9975
_diffrn_measurement_device_type 'Bruker APEX-II CCD'
_diffrn_measurement_method '\f and \w scans'
_diffrn_radiation_type 'Mo K\a'
_diffrn_radiation_wavelength 0.71073
_diffrn_reflns_av_R_equivalents 0.1912
_diffrn_reflns_av_unetI/netI 0.1748
_diffrn_reflns_limit_h_max 13
_diffrn_reflns_limit_h_min -13
_diffrn_reflns_limit_k_max 31
_diffrn_reflns_limit_k_min -31
_diffrn_reflns_limit_l_max 30
_diffrn_reflns_limit_l_min -30
_diffrn_reflns_number 80245
_diffrn_reflns_theta_full 28.4310
_diffrn_reflns_theta_max 28.43
_diffrn_reflns_theta_min 2.00
_diffrn_standards_number 0
_exptl_absorpt_coefficient_mu 0.605
_exptl_absorpt_correction_T_max 0.7457
_exptl_absorpt_correction_T_min 0.5848
_exptl_absorpt_correction_type empirical
_exptl_absorpt_process_details
;
SADABS-2014/4 (Bruker,2014/4) was used for absorption correction.
wR2(int) was 0.0928 before and 0.0671 after correction.
The Ratio of minimum to maximum transmission is 0.7842.
The \l/2 correction factor is 0.00150.
;
_exptl_crystal_colour 'reddish red'
_exptl_crystal_colour_modifier reddish
_exptl_crystal_colour_primary red
_exptl_crystal_density_diffrn 1.5559
_exptl_crystal_description block
_exptl_crystal_F_000 2527.1363
_exptl_crystal_size_max 0.01
_exptl_crystal_size_mid 0.01
_exptl_crystal_size_min 0.01
_refine_diff_density_max 2.2068
_refine_diff_density_min -2.0627
_refine_diff_density_rms 0.4179
_refine_ls_d_res_high 0.7464
_refine_ls_d_res_low 10.1834
_refine_ls_goodness_of_fit_ref 1.0774
_refine_ls_hydrogen_treatment constr
_refine_ls_matrix_type full
_refine_ls_number_constraints 99
_refine_ls_number_parameters 695
_refine_ls_number_reflns 13309
_refine_ls_number_restraints 0
_refine_ls_restrained_S_all 1.0774
_refine_ls_R_factor_all 0.1801
_refine_ls_R_factor_gt 0.0816
_refine_ls_shift/su_max 0.0003
_refine_ls_shift/su_mean 0.0000
_refine_ls_structure_factor_coef Fsqd
_refine_ls_weighting_details 'w=1/[\s^2^(Fo^2^)+(0.0984P)^2^] where P=(Fo^2^+2Fc^2^)/3'
_refine_ls_weighting_scheme calc
_refine_ls_wR_factor_gt 0.1682
_refine_ls_wR_factor_ref 0.2110
_reflns_Friedel_coverage 0.0
_reflns_limit_h_max 13
_reflns_limit_h_min -13
_reflns_limit_k_max 31
_reflns_limit_k_min 0
_reflns_limit_l_max 30
_reflns_limit_l_min 0
_reflns_number_gt 7124
_reflns_number_total 13309
_reflns_threshold_expression I>=2u(I)
_cod_data_source_file cs8b00021_si_002.cif
_cod_data_source_block Complex1b
_cod_depositor_comments 'Adding full bibliography for 4514401.cif.'
_cod_database_code 4514401
_olex2_refinement_description
;
1. Fixed Uiso
 At 1.2 times of:
  All C(H) groups, All C(H,H) groups
 At 1.5 times of:
  All C(H,H,H) groups
2.a Secondary CH2 refined with riding coordinates:
 C072(H07a,H07b)
2.b Aromatic/amide H refined with riding coordinates:
 C012(H012), C015(H015), C017(H017), C019(H019), C020(H020), C022(H022),
 C023(H023), C024(H024), C027(H027), C028(H028), C029(H029), C031(H031),
 C032(H032), C033(H033), C034(H034), C035(H035), C036(H036), C038(H038),
 C042(H042), C043(H043), C044(H044), C046(H046), C047(H047), C048(H048),
 C049(H049), C050(H050), C054(H054), C055(H055), C056(H056), C057(H057),
 C058(H058), C059(H059), C060(H060), C061(H061), C062(H062), C065(H065),
 C066(H066), C068(H068), C069(H069), C070(H070), C071(H071), C074(H074),
 C075(H075), C078(H078), C(H), C1(H1)
2.c Idealised Me refined as rotating group:
 C053(H05a,H05b,H05c)
;
_olex2_submission_original_sample_id 'Complex 1b'
_olex2_submission_special_instructions 'No special instructions were received'

loop_
_space_group_symop_id
_space_group_symop_operation_xyz
1 x,y,z
2 -x,y+1/2,-z+1/2
3 -x,-y,-z
4 x,-y-1/2,z-1/2

loop_
_atom_site_label
_atom_site_type_symbol
_atom_site_fract_x
_atom_site_fract_y
_atom_site_fract_z
_atom_site_U_iso_or_equiv
_atom_site_adp_type
_atom_site_occupancy
_atom_site_refinement_flags_posn
Ru01 Ru 0.87234(4) 0.20698(2) 0.61657(2) 0.01627(14) Uani 1.000000 .
Cl02 Cl 1.10386(13) 0.23752(7) 0.61342(6) 0.0223(3) Uani 1.000000 .
P003 P 0.59313(17) -0.07546(8) 0.63843(8) 0.0283(4) Uani 1.000000 .
Cl00 Cl 0.96465(17) -0.00929(7) 0.82433(7) 0.0368(4) Uani 1.000000 .
P P 0.93597(15) 0.15690(7) 0.70710(6) 0.0169(3) Uani 1.000000 .
Cl Cl 0.78986(17) -0.10865(8) 0.82874(8) 0.0400(5) Uani 1.000000 .
F007 P 0.80642(14) 0.25599(7) 0.52545(6) 0.0175(3) Uani 1.000000 .
F008 F 0.5634(5) -0.0689(3) 0.7056(2) 0.0817(17) Uani 1.000000 .
F009 F 0.7387(4) -0.0968(2) 0.6603(2) 0.0630(14) Uani 1.000000 .
F010 F 0.6445(5) -0.01261(18) 0.6421(2) 0.0666(14) Uani 1.000000 .
F011 F 0.4470(4) -0.0554(2) 0.6185(2) 0.0813(17) Uani 1.000000 .
C012 C 0.4788(6) 0.3016(3) 0.7140(3) 0.0333(17) Uani 1.000000 .
H012 H 0.4317(6) 0.3282(3) 0.7358(3) 0.040(2) Uiso 1.000000 R
C013 C 1.0487(6) 0.1879(3) 0.7670(2) 0.0196(13) Uani 1.000000 .
C014 C 0.8727(6) 0.3262(2) 0.5059(2) 0.0188(13) Uani 1.000000 .
C015 C 1.2319(6) 0.2273(3) 0.8584(3) 0.0306(16) Uani 1.000000 .
H015 H 1.2964(6) 0.2403(3) 0.8890(3) 0.037(2) Uiso 1.000000 R
C016 C 0.6128(6) 0.2227(3) 0.6532(2) 0.0218(14) Uani 1.000000 .
C017 C 1.1568(6) 0.0832(3) 0.7104(2) 0.0198(13) Uani 1.000000 .
H017 H 1.2052(6) 0.1134(3) 0.7308(2) 0.0237(16) Uiso 1.000000 R
N018 N 0.8122(5) 0.2782(2) 0.6627(2) 0.0208(12) Uani 1.000000 .
C019 C 0.5851(6) 0.3230(3) 0.5409(3) 0.0288(16) Uani 1.000000 .
H019 H 0.6498(6) 0.3516(3) 0.5527(3) 0.0345(19) Uiso 1.000000 R
C020 C 0.9750(6) 0.3547(3) 0.5384(3) 0.0224(14) Uani 1.000000 .
H020 H 1.0125(6) 0.3389(3) 0.5749(3) 0.0269(17) Uiso 1.000000 R
N021 N 0.6862(4) 0.1855(2) 0.62221(19) 0.0171(11) Uani 1.000000 .
C022 C 0.6304(6) 0.1844(3) 0.8085(3) 0.0310(16) Uani 1.000000 .
H022 H 0.6027(6) 0.2156(3) 0.8311(3) 0.0372(19) Uiso 1.000000 R
C023 C 0.4985(6) 0.1242(3) 0.6055(3) 0.0234(14) Uani 1.000000 .
H023 H 0.4601(6) 0.0896(3) 0.5894(3) 0.0280(17) Uiso 1.000000 R
C024 C 1.1554(6) -0.0117(3) 0.6689(3) 0.0261(15) Uani 1.000000 .
H024 H 1.2013(6) -0.0459(3) 0.6603(3) 0.0314(18) Uiso 1.000000 R
C025 C 0.7202(6) 0.1085(3) 0.5613(2) 0.0201(13) Uani 1.000000 .
C026 C 0.8434(6) 0.2170(2) 0.4595(2) 0.0195(13) Uani 1.000000 .
C027 C 0.5284(6) 0.2297(3) 0.5040(3) 0.0276(16) Uani 1.000000 .
H027 H 0.5545(6) 0.1934(3) 0.4902(3) 0.0331(19) Uiso 1.000000 R
C028 C 0.9805(6) 0.2064(3) 0.4557(3) 0.0266(15) Uani 1.000000 .
H028 H 1.0450(6) 0.2188(3) 0.4866(3) 0.0319(17) Uiso 1.000000 R
C029 C 0.4507(7) 0.3341(3) 0.5451(3) 0.0396(19) Uani 1.000000 .
H029 H 0.4235(7) 0.3701(3) 0.5593(3) 0.048(2) Uiso 1.000000 R
C030 C 0.6309(6) 0.1385(3) 0.5971(2) 0.0233(14) Uani 1.000000 .
C031 C 1.2094(6) 0.2577(3) 0.8068(3) 0.0308(16) Uani 1.000000 .
H031 H 1.2582(6) 0.2920(3) 0.8021(3) 0.0370(19) Uiso 1.000000 R
C032 C 0.4148(6) 0.2526(3) 0.6935(3) 0.0332(17) Uani 1.000000 .
H032 H 0.3248(6) 0.2463(3) 0.7014(3) 0.040(2) Uiso 1.000000 R
C033 C 1.2240(6) 0.0342(3) 0.6960(3) 0.0239(14) Uani 1.000000 .
H033 H 1.3186(6) 0.0320(3) 0.7048(3) 0.0287(17) Uiso 1.000000 R
C034 C 0.5790(9) -0.0051(4) 0.9071(4) 0.053(2) Uani 1.000000 .
H034 H 0.6690(9) -0.0183(4) 0.9123(4) 0.063(3) Uiso 1.000000 R
C035 C 0.8690(6) 0.4013(3) 0.4326(3) 0.0248(15) Uani 1.000000 .
H035 H 0.8316(6) 0.4174(3) 0.3962(3) 0.0297(17) Uiso 1.000000 R
C036 C 0.8199(6) 0.3501(3) 0.4520(3) 0.0232(14) Uani 1.000000 .
H036 H 0.7497(6) 0.3309(3) 0.4286(3) 0.0278(17) Uiso 1.000000 R
F037 F 0.6198(6) -0.0835(3) 0.5733(2) 0.0896(18) Uani 1.000000 .
C038 C 1.1617(7) 0.1786(3) 0.8654(3) 0.0328(16) Uani 1.000000 .
H038 H 1.1747(7) 0.1581(3) 0.9016(3) 0.039(2) Uiso 1.000000 R
F039 F 0.5460(6) -0.1398(2) 0.6380(3) 0.107(2) Uani 1.000000 .
C040 C 0.6131(6) 0.3141(3) 0.7039(3) 0.0272(15) Uani 1.000000 .
C041 C 0.7887(5) 0.1438(3) 0.7483(2) 0.0173(13) Uani 1.000000 .
C042 C 0.5520(6) 0.1351(3) 0.8023(3) 0.0272(16) Uani 1.000000 .
H042 H 0.4718(6) 0.1321(3) 0.8210(3) 0.0327(19) Uiso 1.000000 R
C043 C 0.9282(7) 0.1605(3) 0.3627(3) 0.0296(16) Uani 1.000000 .
H043 H 0.9566(7) 0.1414(3) 0.3293(3) 0.0356(19) Uiso 1.000000 R
C044 C 0.9518(6) 0.0426(3) 0.6670(2) 0.0200(13) Uani 1.000000 .
H044 H 0.8580(6) 0.0455(3) 0.6560(2) 0.0240(16) Uiso 1.000000 R
C045 C 1.0192(5) 0.0888(2) 0.6954(2) 0.0161(13) Uani 1.000000 .
C046 C 1.0241(6) 0.4053(3) 0.5194(3) 0.0287(15) Uani 1.000000 .
H046 H 1.0944(6) 0.4245(3) 0.5428(3) 0.0344(19) Uiso 1.000000 R
C047 C 0.4241(6) 0.1605(3) 0.6371(3) 0.0267(15) Uani 1.000000 .
H047 H 0.3343(6) 0.1507(3) 0.6427(3) 0.0321(19) Uiso 1.000000 R
C048 C 0.8953(6) 0.0577(3) 0.4944(3) 0.0283(15) Uani 1.000000 .
H048 H 0.9579(6) 0.0410(3) 0.4708(3) 0.0340(18) Uiso 1.000000 R
C049 C 0.8758(6) 0.3268(3) 0.6802(2) 0.0224(14) Uani 1.000000 .
H049 H 0.9666(6) 0.3316(3) 0.6728(2) 0.0269(17) Uiso 1.000000 R
C050 C 0.7639(7) 0.0404(3) 0.4871(3) 0.0340(17) Uani 1.000000 .
H050 H 0.7342(7) 0.0125(3) 0.4583(3) 0.041(2) Uiso 1.000000 R
N051 N 0.8530(5) 0.1273(2) 0.5670(2) 0.0217(12) Uani 1.000000 .
C052 C 0.6266(6) 0.2712(3) 0.5199(2) 0.0195(13) Uani 1.000000 .
C053 C 1.0853(6) 0.1092(3) 0.5475(3) 0.0321(16) Uani 1.000000 .
H05a H 1.1234(9) 0.0828(12) 0.5783(13) 0.048(2) Uiso 1.000000 GR
H05b H 1.1282(8) 0.1029(17) 0.5113(5) 0.048(2) Uiso 1.000000 GR
H05c H 1.1010(6) 0.1488(6) 0.5609(17) 0.048(2) Uiso 1.000000 GR
C054 C 0.8137(7) 0.3700(3) 0.7087(3) 0.0326(16) Uani 1.000000 .
H054 H 0.8617(7) 0.4041(3) 0.7199(3) 0.039(2) Uiso 1.000000 R
C055 C 0.3957(6) 0.2406(3) 0.5080(3) 0.0349(18) Uani 1.000000 .
H055 H 0.3306(6) 0.2121(3) 0.4965(3) 0.042(2) Uiso 1.000000 R
C056 C 1.0715(6) 0.1586(3) 0.8203(3) 0.0282(15) Uani 1.000000 .
H056 H 1.0239(6) 0.1241(3) 0.8256(3) 0.0339(19) Uiso 1.000000 R
C057 C 0.7512(6) 0.1979(3) 0.4140(3) 0.0255(15) Uani 1.000000 .
H057 H 0.6581(6) 0.2039(3) 0.4160(3) 0.0306(18) Uiso 1.000000 R
C058 C 0.6747(6) 0.0651(3) 0.5235(3) 0.0297(16) Uani 1.000000 .
H058 H 0.5846(6) 0.0520(3) 0.5220(3) 0.0357(19) Uiso 1.000000 R
C059 C 1.1160(6) 0.2391(3) 0.7614(3) 0.0246(15) Uani 1.000000 .
H059 H 1.0985(6) 0.2614(3) 0.7266(3) 0.0295(17) Uiso 1.000000 R
C060 C 0.6810(7) 0.3640(3) 0.7211(3) 0.0328(17) Uani 1.000000 .
H060 H 0.6382(7) 0.3935(3) 0.7410(3) 0.039(2) Uiso 1.000000 R
C061 C 0.7488(6) 0.1884(3) 0.7818(2) 0.0227(14) Uani 1.000000 .
H061 H 0.8022(6) 0.2220(3) 0.7868(2) 0.0273(17) Uiso 1.000000 R
C062 C 0.9711(6) 0.4289(3) 0.4657(3) 0.0282(15) Uani 1.000000 .
H062 H 1.0056(6) 0.4639(3) 0.4521(3) 0.0339(18) Uiso 1.000000 R
C063 C 0.4785(6) 0.2114(3) 0.6610(3) 0.0259(15) Uani 1.000000 .
C064 C 0.6817(6) 0.2726(3) 0.6739(2) 0.0210(14) Uani 1.000000 .
C065 C 0.7096(6) 0.0949(3) 0.7418(3) 0.0219(14) Uani 1.000000 .
H065 H 0.7355(6) 0.0637(3) 0.7187(3) 0.0263(17) Uiso 1.000000 R
C066 C 1.0220(7) 0.1782(3) 0.4075(3) 0.0298(16) Uani 1.000000 .
H066 H 1.1147(7) 0.1711(3) 0.4052(3) 0.0357(19) Uiso 1.000000 R
C067 C 0.9378(6) 0.0989(3) 0.5355(3) 0.0250(15) Uani 1.000000 .
C068 C 0.7943(7) 0.1700(3) 0.3658(3) 0.0335(17) Uani 1.000000 .
H068 H 0.7307(7) 0.1574(3) 0.3347(3) 0.040(2) Uiso 1.000000 R
C069 C 0.3563(6) 0.2924(4) 0.5285(3) 0.041(2) Uani 1.000000 .
H069 H 0.2640(6) 0.2997(4) 0.5313(3) 0.049(2) Uiso 1.000000 R
C070 C 0.5925(6) 0.0917(3) 0.7693(3) 0.0264(15) Uani 1.000000 .
H070 H 0.5393(6) 0.0580(3) 0.7647(3) 0.0317(18) Uiso 1.000000 R
C071 C 1.0176(6) -0.0067(3) 0.6545(2) 0.0219(14) Uani 1.000000 .
H071 H 0.9687(6) -0.0378(3) 0.6358(2) 0.0263(17) Uiso 1.000000 R
C072 C 0.8162(7) -0.0430(3) 0.7937(3) 0.0423(19) Uani 1.000000 .
H07a H 0.7390(7) -0.0173(3) 0.7977(3) 0.051(2) Uiso 1.000000 R
H07b H 0.8214(7) -0.0498(3) 0.7511(3) 0.051(2) Uiso 1.000000 R
C074 C 0.4889(10) -0.0258(4) 0.8706(5) 0.077(3) Uani 1.000000 .
H074 H 0.5115(10) -0.0590(4) 0.8496(5) 0.093(4) Uiso 1.000000 R
C075 C 0.3499(11) -0.0031(5) 0.8571(6) 0.105(4) Uani 1.000000 .
H075 H 0.2905(11) -0.0163(5) 0.8247(6) 0.126(5) Uiso 1.000000 R
C078 C 0.5260(9) 0.0426(4) 0.9410(4) 0.067(3) Uani 1.000000 .
H078 H 0.5839(9) 0.0619(4) 0.9703(4) 0.080(3) Uiso 1.000000 R
C C 0.3898(11) 0.0597(6) 0.9303(5) 0.090(4) Uani 1.000000 .
H H 0.3572(11) 0.0901(6) 0.9526(5) 0.108(5) Uiso 1.000000 R
C1 C 0.3167(12) 0.0366(5) 0.8938(8) 0.126(6) Uani 1.000000 .
H1 H 0.2251(12) 0.0477(5) 0.8907(8) 0.151(7) Uiso 1.000000 R

loop_
_atom_site_aniso_label
_atom_site_aniso_U_11
_atom_site_aniso_U_22
_atom_site_aniso_U_33
_atom_site_aniso_U_12
_atom_site_aniso_U_13
_atom_site_aniso_U_23
Ru01 0.0093(2) 0.0253(3) 0.0141(2) -0.0038(2) 0.00085(17) 0.0021(2)
Cl02 0.0103(7) 0.0339(9) 0.0231(8) -0.0026(6) 0.0027(6) 0.0010(7)
P003 0.0216(9) 0.0307(10) 0.0308(10) -0.0050(8) -0.0054(7) -0.0003(8)
Cl00 0.0366(10) 0.0345(10) 0.0387(10) -0.0045(8) 0.0006(8) -0.0063(8)
P 0.0141(8) 0.0226(9) 0.0136(8) -0.0034(7) -0.0002(6) 0.0003(6)
Cl 0.0309(9) 0.0384(11) 0.0490(12) -0.0003(8) -0.0046(8) 0.0067(9)
F007 0.0123(7) 0.0253(9) 0.0150(8) -0.0044(7) 0.0013(6) 0.0025(7)
F008 0.058(3) 0.138(5) 0.052(3) -0.010(3) 0.019(3) 0.012(3)
F009 0.039(3) 0.065(3) 0.080(3) 0.013(2) -0.015(2) -0.019(3)
F010 0.068(3) 0.035(3) 0.097(4) -0.017(2) 0.010(3) 0.000(3)
F011 0.038(3) 0.107(4) 0.089(4) 0.025(3) -0.039(3) -0.019(3)
C012 0.023(3) 0.048(5) 0.029(4) 0.013(3) 0.005(3) -0.005(3)
C013 0.016(3) 0.023(3) 0.019(3) -0.004(3) 0.002(2) -0.003(3)
C014 0.016(3) 0.023(3) 0.019(3) 0.000(3) 0.006(2) 0.000(3)
C015 0.022(3) 0.047(4) 0.021(4) -0.001(3) -0.007(3) -0.016(3)
C016 0.021(3) 0.029(4) 0.017(3) -0.003(3) 0.004(3) 0.013(3)
C017 0.018(3) 0.024(4) 0.018(3) -0.006(3) 0.002(3) -0.002(3)
N018 0.012(2) 0.034(3) 0.016(3) -0.001(2) -0.001(2) 0.001(2)
C019 0.019(3) 0.049(5) 0.019(3) -0.000(3) 0.005(3) 0.003(3)
C020 0.022(3) 0.028(4) 0.017(3) -0.001(3) -0.003(3) 0.005(3)
N021 0.011(2) 0.028(3) 0.012(2) 0.001(2) -0.002(2) 0.006(2)
C022 0.031(4) 0.045(4) 0.018(3) 0.011(3) 0.008(3) 0.005(3)
C023 0.016(3) 0.031(4) 0.021(3) -0.009(3) -0.004(3) 0.010(3)
C024 0.027(4) 0.025(4) 0.027(4) 0.000(3) 0.003(3) 0.005(3)
C025 0.018(3) 0.026(4) 0.015(3) -0.000(3) -0.001(3) 0.003(3)
C026 0.023(3) 0.021(3) 0.015(3) 0.001(3) 0.004(3) 0.010(2)
C027 0.016(3) 0.049(4) 0.018(3) -0.008(3) -0.003(3) 0.013(3)
C028 0.026(3) 0.031(4) 0.023(3) -0.008(3) 0.003(3) 0.004(3)
C029 0.034(4) 0.051(5) 0.036(4) 0.013(4) 0.015(3) 0.006(4)
C030 0.020(3) 0.034(4) 0.015(3) -0.008(3) -0.003(3) 0.003(3)
C031 0.025(4) 0.041(4) 0.027(4) -0.007(3) 0.004(3) -0.011(3)
C032 0.018(3) 0.056(5) 0.027(4) -0.001(3) 0.004(3) 0.001(3)
C033 0.012(3) 0.030(4) 0.030(4) -0.005(3) 0.003(3) 0.003(3)
C034 0.053(5) 0.051(5) 0.051(5) -0.031(5) -0.012(4) 0.007(4)
C035 0.025(3) 0.028(4) 0.022(3) 0.003(3) 0.003(3) 0.002(3)
C036 0.017(3) 0.030(4) 0.022(3) -0.003(3) -0.003(3) -0.002(3)
F037 0.108(5) 0.124(5) 0.037(3) 0.027(4) 0.008(3) -0.013(3)
C038 0.035(4) 0.041(4) 0.021(4) 0.004(4) -0.005(3) 0.003(3)
F039 0.082(4) 0.048(3) 0.180(6) -0.028(3) -0.041(4) -0.005(4)
C040 0.022(3) 0.039(4) 0.021(3) 0.001(3) 0.001(3) -0.001(3)
C041 0.015(3) 0.025(3) 0.011(3) -0.003(3) -0.001(2) 0.010(3)
C042 0.015(3) 0.049(5) 0.018(3) 0.003(3) 0.004(3) 0.009(3)
C043 0.049(5) 0.023(4) 0.019(4) -0.004(3) 0.015(3) 0.001(3)
C044 0.017(3) 0.032(4) 0.012(3) 0.001(3) 0.003(2) 0.004(3)
C045 0.015(3) 0.021(3) 0.013(3) -0.005(3) -0.001(2) 0.003(2)
C046 0.027(4) 0.029(4) 0.028(4) -0.012(3) -0.007(3) 0.001(3)
C047 0.009(3) 0.047(4) 0.023(3) -0.009(3) -0.003(3) 0.013(3)
C048 0.029(4) 0.034(4) 0.021(4) 0.010(3) 0.001(3) 0.002(3)
C049 0.017(3) 0.037(4) 0.013(3) 0.003(3) 0.003(2) -0.001(3)
C050 0.040(4) 0.031(4) 0.028(4) 0.006(3) -0.014(3) -0.004(3)
N051 0.019(3) 0.030(3) 0.016(3) 0.003(2) 0.002(2) 0.007(2)
C052 0.016(3) 0.033(4) 0.009(3) -0.002(3) 0.001(2) 0.006(3)
C053 0.026(4) 0.041(4) 0.030(4) 0.009(3) 0.012(3) -0.003(3)
C054 0.031(4) 0.036(4) 0.031(4) -0.008(3) 0.003(3) 0.000(3)
C055 0.020(4) 0.058(5) 0.026(4) -0.010(4) -0.000(3) 0.014(4)
C056 0.036(4) 0.028(4) 0.020(3) -0.004(3) -0.000(3) 0.002(3)
C057 0.024(3) 0.026(4) 0.025(4) -0.005(3) -0.000(3) 0.008(3)
C058 0.021(3) 0.037(4) 0.028(4) -0.003(3) -0.011(3) 0.005(3)
C059 0.025(3) 0.030(4) 0.020(3) 0.001(3) 0.007(3) -0.005(3)
C060 0.036(4) 0.038(4) 0.024(4) 0.009(3) 0.004(3) -0.001(3)
C061 0.026(3) 0.027(4) 0.015(3) -0.002(3) 0.002(3) 0.001(3)
C062 0.032(4) 0.021(4) 0.032(4) -0.003(3) 0.007(3) 0.001(3)
C063 0.015(3) 0.047(4) 0.015(3) -0.001(3) 0.000(2) 0.006(3)
C064 0.018(3) 0.028(4) 0.017(3) -0.002(3) 0.000(3) 0.003(3)
C065 0.018(3) 0.028(4) 0.020(3) 0.004(3) 0.001(3) 0.002(3)
C066 0.037(4) 0.029(4) 0.026(4) 0.000(3) 0.017(3) -0.001(3)
C067 0.027(4) 0.031(4) 0.018(3) 0.004(3) 0.006(3) 0.008(3)
C068 0.052(5) 0.029(4) 0.018(4) -0.008(4) 0.001(3) -0.004(3)
C069 0.014(3) 0.073(6) 0.037(4) 0.006(4) 0.006(3) 0.023(4)
C070 0.016(3) 0.039(4) 0.025(4) -0.010(3) 0.004(3) 0.006(3)
C071 0.024(3) 0.021(3) 0.020(3) -0.007(3) 0.001(3) -0.002(3)
C072 0.033(4) 0.046(5) 0.044(5) -0.002(4) -0.013(3) 0.005(4)
C074 0.070(7) 0.065(7) 0.098(8) 0.011(6) 0.017(6) -0.004(6)
C075 0.060(7) 0.116(11) 0.136(11) -0.030(7) -0.009(7) -0.008(9)
C078 0.054(6) 0.081(7) 0.063(6) -0.005(5) -0.004(5) -0.017(5)
C 0.072(8) 0.128(11) 0.067(7) 0.056(7) -0.010(6) -0.014(7)
C1 0.055(7) 0.074(8) 0.252(18) 0.008(6) 0.034(10) -0.088(10)

loop_
_atom_type_symbol
_atom_type_scat_dispersion_real
_atom_type_scat_dispersion_imag
_atom_type_scat_Cromer_Mann_a1
_atom_type_scat_Cromer_Mann_a2
_atom_type_scat_Cromer_Mann_a3
_atom_type_scat_Cromer_Mann_a4
_atom_type_scat_Cromer_Mann_b1
_atom_type_scat_Cromer_Mann_b2
_atom_type_scat_Cromer_Mann_b3
_atom_type_scat_Cromer_Mann_b4
_atom_type_scat_Cromer_Mann_c
_atom_type_scat_source
_atom_type_scat_dispersion_source
Ru -1.23940 0.83517 19.26740 12.91820 4.86337 1.56756 0.80852 8.43467 24.79970 94.29280 5.37873983383 'International Tables Volume C Table 6.1.1.4 (pp. 500-502)' 'Henke, Gullikson and Davis, At. Data and Nucl. Data Tables, 1993, 54, 2'
C 0.00347 0.00161 2.31000 1.02000 1.58860 0.86500 20.84390 10.20750 0.56870 51.65120 0.215599998832 'International Tables Volume C Table 6.1.1.4 (pp. 500-502)' 'Henke, Gullikson and Davis, At. Data and Nucl. Data Tables, 1993, 54, 2'
Cl 0.14873 0.16029 11.46040 7.19640 6.25560 1.64550 0.01040 1.16620 18.51940 47.77840 -9.55739974976 'International Tables Volume C Table 6.1.1.4 (pp. 500-502)' 'Henke, Gullikson and Davis, At. Data and Nucl. Data Tables, 1993, 54, 2'
H 0.00000 0.00000 0.49300 0.32291 0.14019 0.04081 10.51090 26.12570 3.14236 57.79970 0.0030380000826 'International Tables Volume C Table 6.1.1.4 (pp. 500-502)' 'Henke, Gullikson and Davis, At. Data and Nucl. Data Tables, 1993, 54, 2'
F 0.01794 0.01033 3.53920 2.64120 1.51700 1.02430 10.28250 4.29440 0.26150 26.14760 0.277599990368 'International Tables Volume C Table 6.1.1.4 (pp. 500-502)' 'Henke, Gullikson and Davis, At. Data and Nucl. Data Tables, 1993, 54, 2'
N 0.00653 0.00323 12.21260 3.13220 2.01250 1.16630 0.00570 9.89330 28.99750 0.58260 -11.5290002823 'International Tables Volume C Table 6.1.1.4 (pp. 500-502)' 'Henke, Gullikson and Davis, At. Data and Nucl. Data Tables, 1993, 54, 2'
P 0.10434 0.09671 6.43450 4.17910 1.78000 1.49080 1.90670 27.15700 0.52600 68.16450 1.11489999294 'International Tables Volume C Table 6.1.1.4 (pp. 500-502)' 'Henke, Gullikson and Davis, At. Data and Nucl. Data Tables, 1993, 54, 2'

loop_
_geom_angle_atom_site_label_1
_geom_angle_atom_site_label_2
_geom_angle_atom_site_label_3
_geom_angle
P Ru01 Cl02 89.87(5)
F007 Ru01 Cl02 90.78(5)
F007 Ru01 P 179.16(6)
N018 Ru01 Cl02 96.17(13)
N018 Ru01 P 91.20(13)
N018 Ru01 F007 89.26(13)
N021 Ru01 Cl02 177.05(15)
N021 Ru01 P 89.43(13)
N021 Ru01 F007 89.94(13)
N021 Ru01 N018 80.98(19)
N051 Ru01 Cl02 105.60(13)
N051 Ru01 P 91.79(13)
N051 Ru01 F007 87.52(13)
N051 Ru01 N018 158.02(18)
N051 Ru01 N021 77.29(19)
F009 P003 F008 89.2(3)
F010 P003 F008 87.2(3)
F010 P003 F009 89.5(3)
F011 P003 F008 89.3(3)
F011 P003 F009 178.1(3)
F011 P003 F010 91.6(3)
F037 P003 F008 178.3(3)
F037 P003 F009 91.0(3)
F037 P003 F010 94.5(3)
F037 P003 F011 90.5(3)
F039 P003 F008 90.7(3)
F039 P003 F009 88.2(3)
F039 P003 F010 176.8(3)
F039 P003 F011 90.7(3)
F039 P003 F037 87.7(4)
C013 P Ru01 122.5(2)
C041 P Ru01 111.05(18)
C041 P C013 98.7(3)
C045 P Ru01 112.60(18)
C045 P C013 101.3(3)
C045 P C041 109.3(3)
C014 F007 Ru01 123.99(19)
C026 F007 Ru01 114.32(18)
C026 F007 C014 97.8(3)
C052 F007 Ru01 109.49(18)
C052 F007 C014 100.9(3)
C052 F007 C026 108.8(3)
C040 C012 C032 122.3(6)
C056 C013 P 119.2(5)
C059 C013 P 122.9(5)
C059 C013 C056 117.8(5)
C020 C014 F007 124.7(4)
C036 C014 F007 116.9(4)
C036 C014 C020 118.2(5)
C038 C015 C031 119.6(6)
C063 C016 N021 121.1(6)
C064 C016 N021 114.9(5)
C064 C016 C063 123.9(6)
C045 C017 C033 120.9(5)
C049 N018 Ru01 132.0(4)
C064 N018 Ru01 110.4(4)
C064 N018 C049 117.5(5)
C052 C019 C029 121.2(6)
C046 C020 C014 121.5(6)
C016 N021 Ru01 116.0(4)
C030 N021 Ru01 122.9(4)
C030 N021 C016 121.2(5)
C061 C022 C042 120.6(6)
C047 C023 C030 119.6(6)
C071 C024 C033 118.5(6)
N051 C025 C030 115.8(5)
C058 C025 C030 121.5(5)
C058 C025 N051 122.7(6)
C028 C026 F007 114.9(4)
C057 C026 F007 126.7(5)
C057 C026 C028 118.4(5)
C055 C027 C052 121.1(7)
C066 C028 C026 120.7(6)
C069 C029 C019 119.6(7)
C023 C030 N021 119.8(6)
C025 C030 N021 112.6(5)
C025 C030 C023 127.5(6)
C059 C031 C015 120.9(6)
C063 C032 C012 121.9(6)
C024 C033 C017 120.9(6)
C078 C034 C074 111.2(9)
C062 C035 C036 120.1(6)
C035 C036 C014 120.6(6)
C056 C038 C015 120.3(6)
C060 C040 C012 125.0(6)
C064 C040 C012 117.2(6)
C064 C040 C060 117.8(6)
C061 C041 P 116.7(4)
C065 C041 P 123.9(5)
C065 C041 C061 119.0(5)
C070 C042 C022 118.5(6)
C068 C043 C066 120.7(6)
C071 C044 C045 121.6(5)
C017 C045 P 120.1(4)
C044 C045 P 122.1(4)
C044 C045 C017 117.5(5)
C062 C046 C020 120.0(6)
C063 C047 C023 121.1(5)
C067 C048 C050 120.9(6)
C054 C049 N018 122.3(6)
C058 C050 C048 118.1(6)
C025 N051 Ru01 110.4(4)
C067 N051 Ru01 132.2(4)
C067 N051 C025 116.6(5)
C019 C052 F007 118.5(5)
C027 C052 F007 123.1(5)
C027 C052 C019 117.7(6)
C060 C054 C049 120.4(6)
C069 C055 C027 120.4(7)
C038 C056 C013 121.3(6)
C068 C057 C026 120.3(6)
C050 C058 C025 118.7(6)
C031 C059 C013 120.0(6)
C054 C060 C040 118.6(6)
C041 C061 C022 120.2(6)
C046 C062 C035 119.5(6)
C032 C063 C016 115.6(6)
C047 C063 C016 117.0(6)
C047 C063 C032 127.4(6)
N018 C064 C016 117.7(5)
C040 C064 C016 118.9(5)
C040 C064 N018 123.4(6)
C070 C065 C041 119.7(6)
C043 C066 C028 119.5(6)
N051 C067 C048 122.6(6)
C053 C067 C048 117.9(6)
C053 C067 N051 119.5(6)
C057 C068 C043 120.4(6)
C055 C069 C029 120.0(6)
C065 C070 C042 122.0(6)
C044 C071 C024 120.6(6)
Cl C072 Cl00 111.7(4)
C075 C074 C034 126.1(10)
C1 C075 C074 114.4(11)
C C078 C034 120.7(8)
C1 C C078 120.6(11)
C C1 C075 126.2(12)

loop_
_geom_bond_atom_site_label_1
_geom_bond_atom_site_label_2
_geom_bond_distance
Ru01 Cl02 2.4365(14)
Ru01 P 2.3969(16)
Ru01 F007 2.4004(15)
Ru01 N018 2.087(5)
Ru01 N021 1.950(4)
Ru01 N051 2.173(5)
P003 F008 1.596(5)
P003 F009 1.574(4)
P003 F010 1.553(4)
P003 F011 1.561(4)
P003 F037 1.545(5)
P003 F039 1.574(5)
Cl00 C072 1.762(7)
P C013 1.828(6)
P C041 1.854(6)
P C045 1.827(6)
Cl C072 1.759(7)
F007 C014 1.839(6)
F007 C026 1.825(6)
F007 C052 1.829(6)
C012 C032 1.369(9)
C012 C040 1.419(8)
C013 C056 1.391(8)
C013 C059 1.383(8)
C014 C020 1.373(8)
C014 C036 1.400(8)
C015 C031 1.370(9)
C015 C038 1.355(9)
C016 N021 1.378(7)
C016 C063 1.401(8)
C016 C064 1.409(8)
C017 C033 1.384(8)
C017 C045 1.393(7)
N018 C049 1.340(7)
N018 C064 1.365(7)
C019 C029 1.385(9)
C019 C052 1.380(8)
C020 C046 1.366(8)
N021 C030 1.330(7)
C022 C042 1.392(9)
C022 C061 1.392(8)
C023 C030 1.402(8)
C023 C047 1.380(9)
C024 C033 1.382(8)
C024 C071 1.392(8)
C025 C030 1.451(8)
C025 N051 1.395(7)
C025 C058 1.378(8)
C026 C028 1.408(8)
C026 C057 1.389(8)
C027 C052 1.402(8)
C027 C055 1.367(8)
C028 C066 1.380(8)
C029 C069 1.382(10)
C031 C059 1.391(8)
C032 C063 1.407(9)
C034 C074 1.260(11)
C034 C078 1.484(12)
C035 C036 1.382(8)
C035 C062 1.367(8)
C038 C056 1.379(8)
C040 C060 1.386(9)
C040 C064 1.405(8)
C041 C061 1.373(8)
C041 C065 1.390(8)
C042 C070 1.348(9)
C043 C066 1.378(9)
C043 C068 1.370(9)
C044 C045 1.394(8)
C044 C071 1.372(8)
C046 C062 1.396(8)
C047 C063 1.392(9)
C048 C050 1.372(9)
C048 C067 1.378(9)
C049 C054 1.382(8)
C050 C058 1.404(9)
N051 C067 1.341(7)
C053 C067 1.496(8)
C054 C060 1.395(9)
C055 C069 1.367(10)
C057 C068 1.382(8)
C065 C070 1.388(8)
C074 C075 1.493(13)
C075 C1 1.312(15)
C078 C 1.420(12)
C C1 1.180(14)
